data_4334113
loop_
_publ_author_name
'German E. Pieslinger'
'Pablo Albores'
'Leonardo D. Slep'
'Benjamin J. Coe'
'Cliff J. Timpson'
'Luis M. Baraldo'

_publ_section_title
;
 Communication between Remote Moieties in Linear Ru-Ru-Ru Trimetallic
 Cyanide-Bridged Complexes
;
_journal_name_full 'Inorganic Chemistry'
_journal_page_first 2906
_journal_page_last 2917
_journal_paper_doi 10.1021/ic302173g
_journal_volume 52
_journal_year 2013
_chemical_formula_sum 'C66 H68 Cl2 F12 N14 O4 P2 Ru3'
_chemical_formula_weight 1785.39
_chemical_name_systematic
;
 ?
;
_space_group_IT_number 85
_symmetry_cell_setting tetragonal
_symmetry_space_group_name_Hall '-P 4a'
_symmetry_space_group_name_H-M 'P 4/n :2'
_atom_sites_solution_hydrogens geom
_atom_sites_solution_primary direct
_atom_sites_solution_secondary difmap
_audit_creation_method SHELXL-97
_cell_angle_alpha 90.00
_cell_angle_beta 90.00
_cell_angle_gamma 90.00
_cell_formula_units_Z 2
_cell_length_a 14.2119(4)
_cell_length_b 14.2119(4)
_cell_length_c 18.9069(8)
_cell_measurement_reflns_used 2348
_cell_measurement_temperature 293(2)
_cell_measurement_theta_max 28.7437
_cell_measurement_theta_min 3.5797
_cell_volume 3818.8(2)
_computing_structure_refinement 'SHELXL-97 (Sheldrick, 1997)'
_diffrn_ambient_temperature 293(2)
_diffrn_measured_fraction_theta_full 0.996
_diffrn_measured_fraction_theta_max 0.996
_diffrn_radiation_monochromator graphite
_diffrn_radiation_source 'fine-focus sealed tube'
_diffrn_radiation_type MoK\a
_diffrn_radiation_wavelength 0.71073
_diffrn_reflns_av_R_equivalents 0.0585
_diffrn_reflns_av_sigmaI/netI 0.1028
_diffrn_reflns_limit_h_max 16
_diffrn_reflns_limit_h_min -17
_diffrn_reflns_limit_k_max 10
_diffrn_reflns_limit_k_min -17
_diffrn_reflns_limit_l_max 17
_diffrn_reflns_limit_l_min -23
_diffrn_reflns_number 8814
_diffrn_reflns_theta_full 26.50
_diffrn_reflns_theta_max 26.50
_diffrn_reflns_theta_min 3.59
_exptl_absorpt_coefficient_mu 0.781
_exptl_absorpt_correction_T_max 1.00000
_exptl_absorpt_correction_T_min 0.90037
_exptl_absorpt_correction_type multi-scan
_exptl_absorpt_process_details
;
CrysAlisPro, Oxford Diffraction Ltd.,
Version 1.171.33.66 (release 28-04-2010 CrysAlis171 .NET)
(compiled Apr 28 2010,14:27:37)
empirical absorption correction using spherical harmonics,
 implemented in SCALE3 ABSPACK scaling algorithm.
;
_exptl_crystal_colour yellow
_exptl_crystal_density_diffrn 1.553
_exptl_crystal_description plate
_exptl_crystal_F_000 1796
_exptl_crystal_size_max 0.19
_exptl_crystal_size_mid 0.14
_exptl_crystal_size_min 0.05
_refine_diff_density_max 1.690
_refine_diff_density_min -0.863
_refine_diff_density_rms 0.165
_refine_ls_extinction_method none
_refine_ls_goodness_of_fit_ref 1.004
_refine_ls_hydrogen_treatment constr
_refine_ls_matrix_type full
_refine_ls_number_parameters 238
_refine_ls_number_reflns 3962
_refine_ls_number_restraints 7
_refine_ls_restrained_S_all 1.004
_refine_ls_R_factor_all 0.1614
_refine_ls_R_factor_gt 0.0906
_refine_ls_shift/su_max 0.000
_refine_ls_shift/su_mean 0.000
_refine_ls_structure_factor_coef Fsqd
_refine_ls_weighting_details 'calc w=1/[\s^2^(Fo^2^)+(0.1832P)^2^+0.0000P] where P=(Fo^2^+2Fc^2^)/3'
_refine_ls_weighting_scheme calc
_refine_ls_wR_factor_gt 0.2816
_refine_ls_wR_factor_ref 0.3071
_reflns_number_gt 1893
_reflns_number_total 3962
_reflns_threshold_expression >2sigma(I)
_cod_data_source_file ic302173g_si_002_3.cif
_cod_data_source_block 3
_cod_original_cell_volume 3818.8(4)
_cod_original_sg_symbol_H-M 'P 4/n'
_cod_database_code 4334113

loop_
_symmetry_equiv_pos_as_xyz
'x, y, z'
'-x+1/2, -y+1/2, z'
'-y+1/2, x, z'
'y, -x+1/2, z'
'-x, -y, -z'
'x-1/2, y-1/2, -z'
'y-1/2, -x, -z'
'-y, x-1/2, -z'

loop_
_atom_site_label
_atom_site_type_symbol
_atom_site_fract_x
_atom_site_fract_y
_atom_site_fract_z
_atom_site_U_iso_or_equiv
_atom_site_adp_type
_atom_site_occupancy
_atom_site_symmetry_multiplicity
_atom_site_calc_flag
_atom_site_refinement_flags
_atom_site_disorder_assembly
_atom_site_disorder_group
Ru1 Ru 0.2500 0.2500 0.03604(9) 0.0450(5) Uani 1 4 d S . .
Ru2 Ru 0.2500 0.2500 -0.23811(8) 0.0339(5) Uani 1 4 d S . .
Ru3 Ru 0.2500 0.2500 -0.51222(9) 0.0447(5) Uani 1 4 d S . .
Cl1 Cl 0.2500 0.2500 0.1622(3) 0.0563(15) Uani 1 4 d S . .
Cl3 Cl 0.2500 0.2500 -0.6387(3) 0.0564(15) Uani 1 4 d S . .
C1 C 0.2500 0.2500 -0.3436(14) 0.046(4) Uani 1 4 d S . .
C2 C 0.2500 0.2500 -0.1264(11) 0.042(5) Uani 1 4 d SU . .
N2 N 0.2500 0.2500 -0.0708(8) 0.048(5) Uani 1 4 d SU . .
N1 N 0.2500 0.2500 -0.4028(10) 0.046(4) Uani 1 4 d S . .
N5 N 0.2140(9) 0.1091(8) -0.5142(7) 0.081(4) Uani 1 1 d . . .
C4 C 0.3148(17) -0.0838(14) 0.0397(12) 0.116(7) Uani 1 1 d . . .
H4 H 0.3264 -0.1482 0.0402 0.139 Uiso 1 1 calc R A 1
C3 C 0.3323(15) 0.0736(15) -0.0114(10) 0.117(7) Uani 1 1 d . . .
H3 H 0.3559 0.1128 -0.0466 0.141 Uiso 1 1 calc R B 1
C5 C 0.2454(11) 0.0487(10) 0.0833(7) 0.071(4) Uani 1 1 d . . .
H5 H 0.2126 0.0757 0.1207 0.085 Uiso 1 1 calc R F .
C6 C 0.2549(13) -0.0459(11) 0.0863(9) 0.087(5) Uani 1 1 d . F .
H6 H 0.2218 -0.0823 0.1187 0.104 Uiso 1 1 calc R . .
N3 N 0.2757(10) 0.1069(8) 0.0358(6) 0.081(4) Uani 1 1 d . F .
P1 P 0.7500 0.2500 0.2624(4) 0.0910(19) Uani 1 2 d S . .
F1 F 0.7530(10) 0.3255(11) 0.3215(9) 0.203(7) Uani 1 1 d . . .
C17 C 0.1576(14) 0.0673(16) -0.4643(11) 0.109(6) Uani 1 1 d . E .
H17 H 0.1407 0.1037 -0.4255 0.131 Uiso 1 1 calc R C 1
F2 F 0.7532(10) 0.3265(9) 0.2017(7) 0.173(5) Uani 1 1 d . . .
F3 F 0.8580(8) 0.2488(14) 0.2635(6) 0.184(7) Uani 1 1 d . . .
C18 C 0.2495(11) 0.0488(10) -0.5622(7) 0.073(4) Uani 1 1 d . E .
H18 H 0.2914 0.0734 -0.5951 0.087 Uiso 1 1 calc R D 1
O1 O -0.0563(8) -0.0645(8) -0.2210(6) 0.099(3) Uani 1 1 d . E 1
N4 N 0.1464(6) 0.1452(6) -0.2365(4) 0.0417(19) Uani 1 1 d . E 1
C8 C 0.1506(14) 0.0663(14) -0.1926(9) 0.112(6) Uani 1 1 d . E 1
H8 H 0.2016 0.0607 -0.1620 0.134 Uiso 1 1 calc R E 1
C9 C 0.0686(12) 0.1455(12) -0.2811(10) 0.096(5) Uani 1 1 d . E 1
H9 H 0.0636 0.1958 -0.3123 0.115 Uiso 1 1 calc R E 1
C10 C 0.0016(12) 0.0824(12) -0.2838(11) 0.107(6) Uani 1 1 d . E 1
H10 H -0.0474 0.0858 -0.3162 0.128 Uiso 1 1 calc R E 1
C11 C 0.0096(10) 0.0052(9) -0.2314(8) 0.074(4) Uani 1 1 d . E 1
C12 C 0.0865(11) -0.0009(10) -0.1921(11) 0.104(6) Uani 1 1 d . E 1
H12 H 0.0954 -0.0535 -0.1636 0.124 Uiso 1 1 calc R E 1
C13 C -0.117(2) -0.070(2) -0.2740(11) 0.200(14) Uani 1 1 d . E 1
H13A H -0.1607 -0.1197 -0.2650 0.300 Uiso 1 1 calc R E 1
H13B H -0.0831 -0.0829 -0.3170 0.300 Uiso 1 1 calc R E 1
H13C H -0.1496 -0.0114 -0.2785 0.300 Uiso 1 1 calc R E 1
C16 C 0.1266(15) -0.0151(15) -0.4662(14) 0.116(7) Uani 1 1 d . E 1
H16 H 0.0826 -0.0347 -0.4330 0.139 Uiso 1 1 calc R E 1
C7 C 0.3596(15) -0.0265(18) -0.0095(17) 0.148(10) Uani 1 1 d . F 1
H7 H 0.4050 -0.0503 -0.0401 0.178 Uiso 1 1 calc R F 1
C14 C 0.229(2) -0.0485(13) -0.5673(11) 0.136(10) Uani 1 1 d . E 1
H14 H 0.2584 -0.0895 -0.5988 0.163 Uiso 1 1 calc R E 1
C15 C 0.1570(19) -0.076(2) -0.5165(15) 0.148(9) Uani 1 1 d . E 1
H15 H 0.1313 -0.1360 -0.5187 0.178 Uiso 1 1 calc R E 1

loop_
_atom_site_aniso_label
_atom_site_aniso_U_11
_atom_site_aniso_U_22
_atom_site_aniso_U_33
_atom_site_aniso_U_23
_atom_site_aniso_U_13
_atom_site_aniso_U_12
Ru1 0.0513(8) 0.0513(8) 0.0325(11) 0.000 0.000 0.000
Ru2 0.0350(6) 0.0350(6) 0.0316(9) 0.000 0.000 0.000
Ru3 0.0495(8) 0.0495(8) 0.0350(10) 0.000 0.000 0.000
Cl1 0.067(2) 0.067(2) 0.036(3) 0.000 0.000 0.000
Cl3 0.068(2) 0.068(2) 0.034(3) 0.000 0.000 0.000
C1 0.030(5) 0.030(5) 0.078(12) 0.000 0.000 0.000
C2 0.050(8) 0.050(8) 0.026(9) 0.000 0.000 0.000
N2 0.061(7) 0.061(7) 0.020(8) 0.000 0.000 0.000
N1 0.030(5) 0.030(5) 0.078(12) 0.000 0.000 0.000
N5 0.085(9) 0.058(7) 0.102(10) -0.013(7) -0.020(7) 0.014(7)
C4 0.133(19) 0.066(12) 0.147(19) 0.008(12) -0.023(14) 0.019(13)
C3 0.144(19) 0.107(15) 0.101(13) -0.027(12) 0.020(13) -0.045(14)
C5 0.102(11) 0.069(9) 0.042(7) 0.010(7) -0.004(7) -0.003(8)
C6 0.104(13) 0.056(9) 0.100(12) 0.004(8) 0.002(10) -0.003(9)
N3 0.122(11) 0.059(7) 0.063(8) -0.012(6) -0.030(7) 0.015(8)
P1 0.065(3) 0.115(5) 0.094(5) 0.000 0.000 0.000(3)
F1 0.165(12) 0.241(16) 0.203(14) -0.117(13) -0.002(11) 0.017(13)
C17 0.103(15) 0.106(16) 0.118(15) 0.017(12) -0.002(11) -0.006(13)
F2 0.199(14) 0.157(11) 0.163(12) 0.056(9) 0.016(10) -0.018(10)
F3 0.070(7) 0.32(2) 0.161(11) -0.014(12) -0.018(7) 0.016(10)
C18 0.084(10) 0.055(8) 0.079(10) -0.002(7) -0.002(7) -0.010(8)
O1 0.093(8) 0.096(8) 0.109(9) -0.006(6) 0.017(6) -0.045(7)
N4 0.035(4) 0.038(4) 0.051(5) 0.006(4) -0.003(4) 0.001(4)
C8 0.104(14) 0.135(16) 0.097(12) 0.019(12) 0.019(10) 0.060(13)
C9 0.087(12) 0.073(10) 0.128(14) 0.002(10) 0.015(10) 0.011(9)
C10 0.082(11) 0.083(12) 0.154(17) -0.034(11) -0.005(11) -0.022(10)
C11 0.064(9) 0.046(7) 0.112(12) 0.009(7) -0.001(8) -0.022(6)
C12 0.061(10) 0.053(9) 0.20(2) 0.017(10) -0.011(11) -0.020(8)
C13 0.26(4) 0.25(3) 0.088(15) -0.068(18) -0.029(19) -0.05(3)
C16 0.093(15) 0.084(14) 0.17(2) 0.020(13) 0.001(13) -0.033(12)
C7 0.086(15) 0.120(19) 0.24(3) -0.06(2) -0.008(16) 0.028(14)
C14 0.23(3) 0.071(12) 0.105(15) -0.020(10) -0.064(17) 0.044(15)
C15 0.16(3) 0.15(2) 0.14(2) 0.034(19) -0.021(18) -0.02(2)

loop_
_atom_type_symbol
_atom_type_description
_atom_type_scat_dispersion_real
_atom_type_scat_dispersion_imag
_atom_type_scat_source
C C 0.0033 0.0016 'International Tables Vol C Tables 4.2.6.8 and 6.1.1.4'
H H 0.0000 0.0000 'International Tables Vol C Tables 4.2.6.8 and 6.1.1.4'
N N 0.0061 0.0033 'International Tables Vol C Tables 4.2.6.8 and 6.1.1.4'
F F 0.0171 0.0103 'International Tables Vol C Tables 4.2.6.8 and 6.1.1.4'
P P 0.1023 0.0942 'International Tables Vol C Tables 4.2.6.8 and 6.1.1.4'
Ru Ru -1.2594 0.8363 'International Tables Vol C Tables 4.2.6.8 and 6.1.1.4'
Cl Cl 0.1484 0.1585 'International Tables Vol C Tables 4.2.6.8 and 6.1.1.4'
O O 0.0106 0.0060 'International Tables Vol C Tables 4.2.6.8 and 6.1.1.4'

loop_
_geom_angle_atom_site_label_1
_geom_angle_atom_site_label_2
_geom_angle_atom_site_label_3
_geom_angle
_geom_angle_site_symmetry_1
_geom_angle_site_symmetry_3
N2 Ru1 N3 89.9(3) . 4
N2 Ru1 N3 89.9(3) . 2
N3 Ru1 N3 90.000(2) 4 2
N2 Ru1 N3 89.9(3) . 3
N3 Ru1 N3 179.7(6) 4 3
N3 Ru1 N3 90.000(2) 2 3
N2 Ru1 N3 89.9(3) . .
N3 Ru1 N3 90.000(2) 4 .
N3 Ru1 N3 179.7(7) 2 .
N3 Ru1 N3 90.000(2) 3 .
N2 Ru1 Cl1 180.0 . .
N3 Ru1 Cl1 90.1(3) 4 .
N3 Ru1 Cl1 90.1(3) 2 .
N3 Ru1 Cl1 90.1(3) 3 .
N3 Ru1 Cl1 90.1(3) . .
C1 Ru2 N4 90.8(2) . .
C1 Ru2 N4 90.8(2) . 2
N4 Ru2 N4 178.4(5) . 2
C1 Ru2 N4 90.8(2) . 4
N4 Ru2 N4 89.988(7) . 4
N4 Ru2 N4 89.988(7) 2 4
C1 Ru2 N4 90.8(2) . 3
N4 Ru2 N4 89.988(7) . 3
N4 Ru2 N4 89.988(7) 2 3
N4 Ru2 N4 178.4(5) 4 3
C1 Ru2 C2 180.000(1) . .
N4 Ru2 C2 89.2(2) . .
N4 Ru2 C2 89.2(2) 2 .
N4 Ru2 C2 89.2(2) 4 .
N4 Ru2 C2 89.2(2) 3 .
N5 Ru3 N5 89.981(16) 4 .
N5 Ru3 N5 89.981(15) 4 2
N5 Ru3 N5 177.9(8) . 2
N5 Ru3 N5 177.9(8) 4 3
N5 Ru3 N5 89.981(15) . 3
N5 Ru3 N5 89.980(15) 2 3
N5 Ru3 N1 91.1(4) 4 .
N5 Ru3 N1 91.1(4) . .
N5 Ru3 N1 91.1(4) 2 .
N5 Ru3 N1 91.1(4) 3 .
N5 Ru3 Cl3 88.9(4) 4 .
N5 Ru3 Cl3 88.9(4) . .
N5 Ru3 Cl3 88.9(4) 2 .
N5 Ru3 Cl3 88.9(4) 3 .
N1 Ru3 Cl3 180.000(1) . .
N1 C1 Ru2 180.000(2) . .
N2 C2 Ru2 180.0 . .
C2 N2 Ru1 180.000(1) . .
C1 N1 Ru3 180.000(2) . .
C18 N5 C17 114.0(15) . .
C18 N5 Ru3 122.4(11) . .
C17 N5 Ru3 123.4(13) . .
C6 C4 C7 119.6(19) . .
N3 C3 C7 120(2) . .
N3 C5 C6 129.1(15) . .
C4 C6 C5 115.9(17) . .
C3 N3 C5 116.9(15) . .
C3 N3 Ru1 118.2(13) . .
C5 N3 Ru1 124.7(11) . .
F3 P1 F3 178.4(10) 2_655 .
F3 P1 F1 90.5(8) 2_655 .
F3 P1 F1 88.3(8) . .
F3 P1 F1 88.3(8) 2_655 2_655
F3 P1 F1 90.5(8) . 2_655
F1 P1 F1 87.7(15) . 2_655
F3 P1 F2 91.8(8) 2_655 .
F3 P1 F2 89.4(8) . .
F1 P1 F2 92.7(9) . .
F1 P1 F2 179.6(9) 2_655 .
F3 P1 F2 89.4(8) 2_655 2_655
F3 P1 F2 91.8(8) . 2_655
F1 P1 F2 179.6(9) . 2_655
F1 P1 F2 92.7(9) 2_655 2_655
F2 P1 F2 86.9(12) . 2_655
C16 C17 N5 126(2) . .
N5 C18 C14 126.3(18) . .
C13 O1 C11 112.1(18) . .
C9 N4 C8 113.4(13) . .
C9 N4 Ru2 123.3(9) . .
C8 N4 Ru2 123.3(10) . .
C12 C8 N4 123.7(17) . .
C10 C9 N4 126.9(17) . .
C9 C10 C11 115.1(16) . .
C12 C11 O1 115.7(14) . .
C12 C11 C10 119.2(13) . .
O1 C11 C10 125.1(13) . .
C8 C12 C11 121.2(16) . .
C17 C16 C15 120(2) . .
C4 C7 C3 117(2) . .
C18 C14 C15 111(2) . .
C16 C15 C14 121(2) . .

loop_
_geom_bond_atom_site_label_1
_geom_bond_atom_site_label_2
_geom_bond_distance
_geom_bond_site_symmetry_2
Ru1 N2 2.020(16) .
Ru1 N3 2.066(12) 4
Ru1 N3 2.066(12) 2
Ru1 N3 2.066(12) 3
Ru1 N3 2.066(12) .
Ru1 Cl1 2.385(6) .
Ru2 C1 1.99(3) .
Ru2 N4 2.095(8) .
Ru2 N4 2.095(8) 2
Ru2 N4 2.095(8) 4
Ru2 N4 2.095(8) 3
Ru2 C2 2.11(2) .
Ru3 N5 2.068(12) 4
Ru3 N5 2.068(12) .
Ru3 N5 2.068(12) 2
Ru3 N5 2.068(12) 3
Ru3 N1 2.07(2) .
Ru3 Cl3 2.392(6) .
C1 N1 1.12(3) .
C2 N2 1.05(2) .
N5 C18 1.346(17) .
N5 C17 1.37(2) .
C4 C6 1.34(2) .
C4 C7 1.39(3) .
C3 N3 1.29(2) .
C3 C7 1.48(3) .
C5 N3 1.295(17) .
C5 C6 1.351(19) .
P1 F3 1.536(11) 2_655
P1 F3 1.536(11) .
P1 F1 1.550(13) .
P1 F1 1.550(13) 2_655
P1 F2 1.582(12) .
P1 F2 1.582(12) 2_655
C17 C16 1.25(2) .
C18 C14 1.41(2) .
O1 C13 1.32(3) .
O1 C11 1.378(14) .
N4 C9 1.390(19) .
N4 C8 1.397(19) .
C8 C12 1.32(2) .
C9 C10 1.31(2) .
C10 C11 1.48(2) .
C11 C12 1.32(2) .
C16 C15 1.36(3) .
C14 C15 1.46(3) .
